data_4033800
loop_
_publ_author_name
'Mishra, Manmath'
'De, Pinaki Bhusan'
'Pradhan, Sourav'
'Punniyamurthy, Tharmalingam'

_publ_section_title
;
 Stereospecific Copper(II)-Catalyzed Tandem Ring Opening/Oxidative
 Alkylation of Donor-Acceptor Cyclopropanes with Hydrazones: Synthesis of
 Tetrahydropyridazines.
;
_journal_issue 17
_journal_name_full 'The Journal of organic chemistry'
_journal_page_first 10901
_journal_page_last 10910
_journal_paper_doi 10.1021/acs.joc.9b01506
_journal_volume 84
_journal_year 2019
_chemical_absolute_configuration S
_chemical_formula_sum 'C26 H23 F N2 O4'
_chemical_formula_weight 446.46
_space_group_crystal_system orthorhombic
_space_group_IT_number 19
_space_group_name_Hall 'P 2ac 2ab'
_space_group_name_H-M_alt 'P 21 21 21'
_atom_sites_solution_hydrogens geom
_audit_creation_method SHELXL-2014/7
_cell_angle_alpha 90
_cell_angle_beta 90
_cell_angle_gamma 90
_cell_formula_units_Z 4
_cell_length_a 10.2417(18)
_cell_length_b 10.911(2)
_cell_length_c 20.105(3)
_cell_measurement_reflns_used 65942
_cell_measurement_temperature 293(2)
_cell_measurement_theta_max 25.991
_cell_measurement_theta_min 2.03
_cell_volume 2246.7(7)
_computing_structure_refinement 'SHELXL-2014/7 (Sheldrick, 2014)'
_diffrn_ambient_temperature 293(2)
_diffrn_measured_fraction_theta_full 1.000
_diffrn_measured_fraction_theta_max 1.000
_diffrn_measurement_device_type 'CCD area detector'
_diffrn_radiation_type MoK\a
_diffrn_radiation_wavelength 0.71073
_diffrn_reflns_av_R_equivalents 0.1715
_diffrn_reflns_av_unetI/netI 0.0969
_diffrn_reflns_Laue_measured_fraction_full 1.000
_diffrn_reflns_Laue_measured_fraction_max 1.000
_diffrn_reflns_limit_h_max 12
_diffrn_reflns_limit_h_min -12
_diffrn_reflns_limit_k_max 13
_diffrn_reflns_limit_k_min -13
_diffrn_reflns_limit_l_max 24
_diffrn_reflns_limit_l_min -24
_diffrn_reflns_number 65942
_diffrn_reflns_point_group_measured_fraction_full 1.000
_diffrn_reflns_point_group_measured_fraction_max 1.000
_diffrn_reflns_theta_full 25.242
_diffrn_reflns_theta_max 25.991
_diffrn_reflns_theta_min 2.026
_exptl_absorpt_coefficient_mu 0.095
_exptl_absorpt_correction_type none
_exptl_crystal_colour colorless
_exptl_crystal_density_diffrn 1.320
_exptl_crystal_description needle
_exptl_crystal_F_000 936
_exptl_crystal_size_max 0.29
_exptl_crystal_size_mid 0.24
_exptl_crystal_size_min 0.18
_exptl_transmission_factor_max 0.983
_exptl_transmission_factor_min 0.973
_refine_diff_density_max 0.182
_refine_diff_density_min -0.170
_refine_diff_density_rms 0.046
_refine_ls_abs_structure_details
;
 Refined as an inversion twin.
;
_refine_ls_abs_structure_Flack -0.158(2)
_refine_ls_extinction_coef 0.018(4)
_refine_ls_extinction_expression Fc^*^=kFc[1+0.001xFc^2^\l^3^/sin(2\q)]^-1/4^
_refine_ls_extinction_method 'SHELXL-2014/7 (Sheldrick 2014'
_refine_ls_goodness_of_fit_ref 0.999
_refine_ls_hydrogen_treatment constr
_refine_ls_matrix_type full
_refine_ls_number_parameters 302
_refine_ls_number_reflns 4435
_refine_ls_number_restraints 0
_refine_ls_restrained_S_all 0.999
_refine_ls_R_factor_all 0.1253
_refine_ls_R_factor_gt 0.0608
_refine_ls_shift/su_max 0.004
_refine_ls_shift/su_mean 0.000
_refine_ls_structure_factor_coef Fsqd
_refine_ls_weighting_details 'w=1/[\s^2^(Fo^2^)+(0.0805P)^2^+0.2166P] where P=(Fo^2^+2Fc^2^)/3'
_refine_ls_weighting_scheme calc
_refine_ls_wR_factor_gt 0.1415
_refine_ls_wR_factor_ref 0.1802
_reflns_Friedel_coverage 0.755
_reflns_Friedel_fraction_full 1.000
_reflns_Friedel_fraction_max 1.000
_reflns_number_gt 2505
_reflns_number_total 4435
_reflns_threshold_expression 'I > 2\s(I)'
_cod_data_source_file jo9b01506_si_002.cif
_cod_data_source_block platon
_cod_database_code 4033800
_shelx_shelxl_version_number 2014/7
_shelx_space_group_comment
;
The symmetry employed for this shelxl refinement is uniquely defined
by the following loop, which should always be used as a source of
symmetry information in preference to the above space-group names.
They are only intended as comments.
;

loop_
_space_group_symop_operation_xyz
'x, y, z'
'-x+1/2, -y, z+1/2'
'x+1/2, -y+1/2, -z'
'-x, y+1/2, -z+1/2'

loop_
_atom_site_label
_atom_site_type_symbol
_atom_site_fract_x
_atom_site_fract_y
_atom_site_fract_z
_atom_site_U_iso_or_equiv
_atom_site_adp_type
_atom_site_occupancy
_atom_site_site_symmetry_order
_atom_site_calc_flag
_atom_site_refinement_flags_posn
_atom_site_refinement_flags_adp
F1 F 0.9551(3) 0.2606(4) 0.46140(19) 0.0964(13) Uani 1 1 d . .
O3 O 0.1993(3) 0.0825(4) 0.3522(2) 0.0675(11) Uani 1 1 d . .
O2 O 0.4002(3) -0.0002(4) 0.44357(18) 0.0683(11) Uani 1 1 d . .
O4 O 0.3437(3) 0.2364(3) 0.3440(2) 0.0655(11) Uani 1 1 d . .
O1 O 0.5514(4) -0.1104(4) 0.38928(19) 0.0755(12) Uani 1 1 d . .
N2 N 0.5697(4) 0.1075(4) 0.2357(2) 0.0551(11) Uani 1 1 d . .
N1 N 0.4894(4) 0.0610(4) 0.1882(2) 0.0600(12) Uani 1 1 d . .
C23 C 0.4664(5) -0.0350(5) 0.3899(3) 0.0544(13) Uani 1 1 d . .
C25 C 0.3083(5) 0.1181(6) 0.3421(3) 0.0526(13) Uani 1 1 d . .
C17 C 0.6502(5) 0.1460(5) 0.3432(3) 0.0513(13) Uani 1 1 d . .
C16 C 0.5452(5) 0.1000(5) 0.2985(3) 0.0517(13) Uani 1 1 d . .
C15 C 0.4242(4) 0.0342(5) 0.3261(2) 0.0500(13) Uani 1 1 d . .
C18 C 0.7800(5) 0.1303(5) 0.3239(3) 0.0585(14) Uani 1 1 d . .
H18 H 0.7976 0.0925 0.2834 0.070 Uiso 1 1 calc R U
C7 C 0.3689(5) -0.0053(5) 0.2037(3) 0.0577(14) Uani 1 1 d . .
H7 H 0.3629 -0.0739 0.1723 0.069 Uiso 1 1 calc R U
C8 C 0.2470(5) 0.0727(5) 0.1941(2) 0.0543(13) Uani 1 1 d . .
C22 C 0.6277(5) 0.2020(5) 0.4042(3) 0.0606(15) Uani 1 1 d . .
H22 H 0.5423 0.2138 0.4185 0.073 Uiso 1 1 calc R U
C1 C 0.5330(5) 0.0766(5) 0.1220(3) 0.0602(14) Uani 1 1 d . .
C21 C 0.7293(5) 0.2404(5) 0.4439(3) 0.0655(15) Uani 1 1 d . .
H21 H 0.7131 0.2776 0.4847 0.079 Uiso 1 1 calc R U
C14 C 0.3817(5) -0.0610(5) 0.2738(3) 0.0616(15) Uani 1 1 d . .
H14A H 0.4451 -0.1269 0.2726 0.074 Uiso 1 1 calc R U
H14B H 0.2983 -0.0957 0.2869 0.074 Uiso 1 1 calc R U
C19 C 0.8828(5) 0.1690(6) 0.3628(3) 0.0660(16) Uani 1 1 d . .
H19 H 0.9687 0.1586 0.3489 0.079 Uiso 1 1 calc R U
C13 C 0.1263(6) 0.0148(6) 0.1909(3) 0.0682(16) Uani 1 1 d . .
H13 H 0.1212 -0.0700 0.1946 0.082 Uiso 1 1 calc R U
C2 C 0.6516(6) 0.1341(6) 0.1085(3) 0.0685(16) Uani 1 1 d . .
H2 H 0.7004 0.1669 0.1432 0.082 Uiso 1 1 calc R U
C20 C 0.8546(6) 0.2228(6) 0.4221(3) 0.0661(16) Uani 1 1 d . .
C9 C 0.2504(6) 0.1974(6) 0.1881(3) 0.0636(15) Uani 1 1 d . .
H9 H 0.3303 0.2378 0.1894 0.076 Uiso 1 1 calc R U
C10 C 0.1371(7) 0.2641(6) 0.1800(3) 0.0754(17) Uani 1 1 d . .
H10 H 0.1415 0.3491 0.1767 0.090 Uiso 1 1 calc R U
C12 C 0.0130(6) 0.0834(8) 0.1821(3) 0.083(2) Uani 1 1 d . .
H12 H -0.0673 0.0439 0.1797 0.099 Uiso 1 1 calc R U
C6 C 0.4584(7) 0.0360(6) 0.0686(3) 0.0760(17) Uani 1 1 d . .
H6 H 0.3769 0.0013 0.0764 0.091 Uiso 1 1 calc R U
C11 C 0.0188(6) 0.2069(8) 0.1769(3) 0.081(2) Uani 1 1 d . .
H11 H -0.0572 0.2524 0.1713 0.098 Uiso 1 1 calc R U
C26 C 0.2411(6) 0.3237(6) 0.3576(4) 0.088(2) Uani 1 1 d . .
H26A H 0.1874 0.3332 0.3188 0.131 Uiso 1 1 calc R U
H26B H 0.2790 0.4014 0.3691 0.131 Uiso 1 1 calc R U
H26C H 0.1886 0.2947 0.3939 0.131 Uiso 1 1 calc R U
C3 C 0.6976(7) 0.1428(7) 0.0437(4) 0.0846(19) Uani 1 1 d . .
H3 H 0.7781 0.1792 0.0355 0.102 Uiso 1 1 calc R U
C24 C 0.4395(8) -0.0566(8) 0.5061(3) 0.092(2) Uani 1 1 d . .
H24A H 0.4396 -0.1442 0.5013 0.137 Uiso 1 1 calc R U
H24B H 0.3792 -0.0337 0.5405 0.137 Uiso 1 1 calc R U
H24C H 0.5256 -0.0292 0.5178 0.137 Uiso 1 1 calc R U
C4 C 0.6261(10) 0.0988(8) -0.0074(4) 0.098(2) Uani 1 1 d . .
H4 H 0.6589 0.1033 -0.0505 0.117 Uiso 1 1 calc R U
C5 C 0.5043(9) 0.0468(8) 0.0035(3) 0.097(2) Uani 1 1 d . .
H5 H 0.4540 0.0194 -0.0320 0.116 Uiso 1 1 calc R U

loop_
_atom_site_aniso_label
_atom_site_aniso_U_11
_atom_site_aniso_U_22
_atom_site_aniso_U_33
_atom_site_aniso_U_23
_atom_site_aniso_U_13
_atom_site_aniso_U_12
F1 0.069(2) 0.120(3) 0.100(3) -0.024(3) -0.026(2) -0.005(2)
O3 0.050(2) 0.071(3) 0.082(3) 0.006(2) 0.0061(19) 0.0006(19)
O2 0.070(2) 0.084(3) 0.051(2) 0.007(2) 0.0049(18) 0.014(2)
O4 0.054(2) 0.053(2) 0.089(3) -0.006(2) -0.0013(19) 0.0038(19)
O1 0.081(3) 0.071(3) 0.074(3) 0.010(2) 0.004(2) 0.023(2)
N2 0.052(2) 0.064(3) 0.049(3) -0.002(2) 0.005(2) 0.001(2)
N1 0.055(3) 0.080(3) 0.045(3) -0.010(2) 0.002(2) -0.007(2)
C23 0.057(3) 0.049(3) 0.057(3) -0.003(3) 0.004(3) -0.001(3)
C25 0.049(3) 0.061(4) 0.048(3) 0.003(3) -0.004(3) -0.001(3)
C17 0.048(3) 0.054(3) 0.052(3) 0.000(3) 0.002(2) 0.001(2)
C16 0.048(3) 0.053(3) 0.054(3) 0.000(3) 0.003(2) 0.005(2)
C15 0.048(3) 0.054(3) 0.048(3) 0.001(3) 0.000(2) 0.000(2)
C18 0.054(3) 0.065(4) 0.056(3) -0.006(3) 0.009(3) 0.002(3)
C7 0.059(3) 0.058(3) 0.057(3) -0.007(3) 0.000(3) -0.002(3)
C8 0.053(3) 0.063(4) 0.046(3) -0.001(3) -0.002(2) -0.009(3)
C22 0.055(3) 0.070(4) 0.057(3) -0.006(3) 0.003(3) 0.004(3)
C1 0.062(3) 0.066(4) 0.052(3) 0.002(3) 0.004(3) 0.016(3)
C21 0.070(4) 0.071(4) 0.055(3) -0.004(3) -0.006(3) 0.001(3)
C14 0.065(4) 0.055(3) 0.065(4) -0.004(3) 0.000(3) -0.002(3)
C19 0.047(3) 0.077(4) 0.074(4) -0.002(3) -0.001(3) 0.002(3)
C13 0.068(4) 0.076(4) 0.061(4) -0.012(3) 0.002(3) -0.015(3)
C2 0.068(4) 0.078(4) 0.059(4) 0.007(3) 0.011(3) 0.012(3)
C20 0.056(3) 0.069(4) 0.073(4) -0.005(3) -0.012(3) -0.004(3)
C9 0.061(3) 0.067(4) 0.062(4) 0.011(3) -0.003(3) -0.009(3)
C10 0.082(4) 0.070(4) 0.074(4) 0.014(3) -0.002(3) 0.008(4)
C12 0.054(4) 0.119(6) 0.075(4) -0.012(4) 0.000(3) -0.010(4)
C6 0.088(4) 0.085(4) 0.055(4) -0.002(3) 0.003(3) 0.001(4)
C11 0.062(4) 0.110(6) 0.072(4) 0.003(4) -0.007(3) 0.016(4)
C26 0.070(4) 0.067(4) 0.127(6) -0.012(4) -0.002(4) 0.019(3)
C3 0.085(4) 0.095(5) 0.073(5) 0.013(4) 0.023(4) 0.007(4)
C24 0.113(5) 0.105(6) 0.056(4) 0.015(4) -0.006(4) 0.014(5)
C4 0.133(7) 0.103(6) 0.057(4) 0.002(4) 0.020(5) 0.013(6)
C5 0.130(7) 0.105(6) 0.055(4) -0.016(4) -0.007(4) 0.013(5)

loop_
_atom_type_symbol
_atom_type_description
_atom_type_scat_dispersion_real
_atom_type_scat_dispersion_imag
_atom_type_scat_source
C C 0.0033 0.0016 'International Tables Vol C Tables 4.2.6.8 and 6.1.1.4'
H H 0.0000 0.0000 'International Tables Vol C Tables 4.2.6.8 and 6.1.1.4'
F F 0.0171 0.0103 'International Tables Vol C Tables 4.2.6.8 and 6.1.1.4'
N N 0.0061 0.0033 'International Tables Vol C Tables 4.2.6.8 and 6.1.1.4'
O O 0.0106 0.0060 'International Tables Vol C Tables 4.2.6.8 and 6.1.1.4'

loop_
_geom_angle_atom_site_label_1
_geom_angle_atom_site_label_2
_geom_angle_atom_site_label_3
_geom_angle
C23 O2 C24 116.1(5)
C25 O4 C26 116.3(4)
C16 N2 N1 123.1(4)
N2 N1 C1 115.2(4)
N2 N1 C7 123.0(4)
C1 N1 C7 121.7(4)
O1 C23 O2 125.1(5)
O1 C23 C15 121.9(5)
O2 C23 C15 113.0(4)
O3 C25 O4 124.0(5)
O3 C25 C15 124.3(5)
O4 C25 C15 111.8(4)
C22 C17 C18 117.2(5)
C22 C17 C16 124.2(5)
C18 C17 C16 118.6(5)
N2 C16 C17 115.4(4)
N2 C16 C15 122.7(4)
C17 C16 C15 121.5(4)
C25 C15 C16 114.9(4)
C25 C15 C14 109.0(4)
C16 C15 C14 107.2(4)
C25 C15 C23 109.5(4)
C16 C15 C23 107.6(4)
C14 C15 C23 108.4(4)
C19 C18 C17 122.2(5)
C19 C18 H18 118.9
C17 C18 H18 118.9
N1 C7 C8 112.8(4)
N1 C7 C14 108.5(4)
C8 C7 C14 113.9(4)
N1 C7 H7 107.1
C8 C7 H7 107.1
C14 C7 H7 107.1
C9 C8 C13 118.1(6)
C9 C8 C7 123.2(5)
C13 C8 C7 118.7(5)
C21 C22 C17 121.4(5)
C21 C22 H22 119.3
C17 C22 H22 119.3
C6 C1 C2 118.2(5)
C6 C1 N1 121.0(5)
C2 C1 N1 120.9(5)
C20 C21 C22 118.7(5)
C20 C21 H21 120.7
C22 C21 H21 120.7
C7 C14 C15 112.5(4)
C7 C14 H14A 109.1
C15 C14 H14A 109.1
C7 C14 H14B 109.1
C15 C14 H14B 109.1
H14A C14 H14B 107.8
C20 C19 C18 117.9(5)
C20 C19 H19 121.1
C18 C19 H19 121.1
C8 C13 C12 120.2(6)
C8 C13 H13 119.9
C12 C13 H13 119.9
C3 C2 C1 120.6(6)
C3 C2 H2 119.7
C1 C2 H2 119.7
C19 C20 F1 118.6(5)
C19 C20 C21 122.7(5)
F1 C20 C21 118.7(5)
C8 C9 C10 121.0(5)
C8 C9 H9 119.5
C10 C9 H9 119.5
C11 C10 C9 120.7(6)
C11 C10 H10 119.7
C9 C10 H10 119.7
C11 C12 C13 120.6(6)
C11 C12 H12 119.7
C13 C12 H12 119.7
C1 C6 C5 120.8(7)
C1 C6 H6 119.6
C5 C6 H6 119.6
C12 C11 C10 119.4(6)
C12 C11 H11 120.3
C10 C11 H11 120.3
O4 C26 H26A 109.5
O4 C26 H26B 109.5
H26A C26 H26B 109.5
O4 C26 H26C 109.5
H26A C26 H26C 109.5
H26B C26 H26C 109.5
C4 C3 C2 120.4(7)
C4 C3 H3 119.8
C2 C3 H3 119.8
O2 C24 H24A 109.5
O2 C24 H24B 109.5
H24A C24 H24B 109.5
O2 C24 H24C 109.5
H24A C24 H24C 109.5
H24B C24 H24C 109.5
C3 C4 C5 120.8(7)
C3 C4 H4 119.6
C5 C4 H4 119.6
C4 C5 C6 119.1(7)
C4 C5 H5 120.4
C6 C5 H5 120.4

loop_
_geom_bond_atom_site_label_1
_geom_bond_atom_site_label_2
_geom_bond_distance
F1 C20 1.362(6)
O3 C25 1.200(6)
O2 C23 1.330(6)
O2 C24 1.457(7)
O4 C25 1.341(7)
O4 C26 1.445(6)
O1 C23 1.198(6)
N2 C16 1.290(6)
N2 N1 1.360(6)
N1 C1 1.414(7)
N1 C7 1.464(6)
C23 C15 1.550(7)
C25 C15 1.533(7)
C17 C22 1.389(7)
C17 C18 1.395(7)
C17 C16 1.489(7)
C16 C15 1.536(7)
C15 C14 1.541(7)
C18 C19 1.378(7)
C18 H18 0.9300
C7 C8 1.524(7)
C7 C14 1.541(7)
C7 H7 0.9800
C8 C9 1.366(8)
C8 C13 1.390(7)
C22 C21 1.376(7)
C22 H22 0.9300
C1 C6 1.390(8)
C1 C2 1.394(8)
C21 C20 1.370(8)
C21 H21 0.9300
C14 H14A 0.9700
C14 H14B 0.9700
C19 C20 1.360(8)
C19 H19 0.9300
C13 C12 1.391(9)
C13 H13 0.9300
C2 C3 1.388(9)
C2 H2 0.9300
C9 C10 1.379(8)
C9 H9 0.9300
C10 C11 1.365(9)
C10 H10 0.9300
C12 C11 1.353(9)
C12 H12 0.9300
C6 C5 1.395(9)
C6 H6 0.9300
C11 H11 0.9300
C26 H26A 0.9600
C26 H26B 0.9600
C26 H26C 0.9600
C3 C4 1.350(10)
C3 H3 0.9300
C24 H24A 0.9600
C24 H24B 0.9600
C24 H24C 0.9600
C4 C5 1.388(11)
C4 H4 0.9300
C5 H5 0.9300

loop_
_geom_torsion_atom_site_label_1
_geom_torsion_atom_site_label_2
_geom_torsion_atom_site_label_3
_geom_torsion_atom_site_label_4
_geom_torsion
C16 N2 N1 C1 -179.3(5)
C16 N2 N1 C7 -1.8(8)
C24 O2 C23 O1 2.3(8)
C24 O2 C23 C15 -176.8(5)
C26 O4 C25 O3 -1.6(8)
C26 O4 C25 C15 179.0(5)
N1 N2 C16 C17 174.6(4)
N1 N2 C16 C15 1.8(8)
C22 C17 C16 N2 147.1(5)
C18 C17 C16 N2 -34.3(7)
C22 C17 C16 C15 -40.0(8)
C18 C17 C16 C15 138.6(5)
O3 C25 C15 C16 165.8(5)
O4 C25 C15 C16 -14.9(6)
O3 C25 C15 C14 45.4(7)
O4 C25 C15 C14 -135.3(4)
O3 C25 C15 C23 -73.1(6)
O4 C25 C15 C23 106.3(5)
N2 C16 C15 C25 -96.8(6)
C17 C16 C15 C25 90.9(5)
N2 C16 C15 C14 24.6(7)
C17 C16 C15 C14 -147.8(5)
N2 C16 C15 C23 141.0(5)
C17 C16 C15 C23 -31.4(6)
O1 C23 C15 C25 176.5(5)
O2 C23 C15 C25 -4.4(6)
O1 C23 C15 C16 -58.0(6)
O2 C23 C15 C16 121.1(5)
O1 C23 C15 C14 57.6(6)
O2 C23 C15 C14 -123.3(5)
C22 C17 C18 C19 -0.5(9)
C16 C17 C18 C19 -179.2(6)
N2 N1 C7 C8 102.3(5)
C1 N1 C7 C8 -80.3(6)
N2 N1 C7 C14 -24.9(6)
C1 N1 C7 C14 152.5(5)
N1 C7 C8 C9 -15.2(7)
C14 C7 C8 C9 109.1(6)
N1 C7 C8 C13 164.3(5)
C14 C7 C8 C13 -71.4(6)
C18 C17 C22 C21 0.0(8)
C16 C17 C22 C21 178.7(5)
N2 N1 C1 C6 -178.4(5)
C7 N1 C1 C6 4.1(8)
N2 N1 C1 C2 1.2(7)
C7 N1 C1 C2 -176.4(5)
C17 C22 C21 C20 0.2(9)
N1 C7 C14 C15 51.3(6)
C8 C7 C14 C15 -75.3(6)
C25 C15 C14 C7 74.4(5)
C16 C15 C14 C7 -50.6(5)
C23 C15 C14 C7 -166.4(4)
C17 C18 C19 C20 0.7(9)
C9 C8 C13 C12 -0.3(8)
C7 C8 C13 C12 -179.9(5)
C6 C1 C2 C3 -4.3(8)
N1 C1 C2 C3 176.2(5)
C18 C19 C20 F1 179.4(6)
C18 C19 C20 C21 -0.5(10)
C22 C21 C20 C19 0.1(10)
C22 C21 C20 F1 -179.9(5)
C13 C8 C9 C10 1.0(8)
C7 C8 C9 C10 -179.5(5)
C8 C9 C10 C11 -1.0(9)
C8 C13 C12 C11 -0.3(10)
C2 C1 C6 C5 3.3(9)
N1 C1 C6 C5 -177.1(6)
C13 C12 C11 C10 0.4(11)
C9 C10 C11 C12 0.3(10)
C1 C2 C3 C4 1.9(10)
C2 C3 C4 C5 1.6(11)
C3 C4 C5 C6 -2.5(12)
C1 C6 C5 C4 0.0(11)
